data_7063265
loop_
_publ_author_name
'Sinha, Goutam'
'Pramanik, Sayan'
'Jana, Debashis'
'Ghosh, Anirban'
'Mukhopadhyay, Chhanda'

_publ_section_title
;
 I2/DMSO-mediated substrate selective oxidation of tetrahydro
 indole-2,4-dione towards 4-hydroxy isatins and
 5,6-dihydro-1H-indole-2,4-dione derivatives
;
_journal_issue 28
_journal_name_full 'New Journal of Chemistry'
_journal_page_first 12544
_journal_page_last 12552
_journal_paper_doi 10.1039/D4NJ01583E
_journal_volume 48
_journal_year 2024
_chemical_formula_moiety 'C20 H12 Br N O3'
_chemical_formula_sum 'C20 H12 Br N O3'
_chemical_formula_weight 394.227
_space_group_crystal_system monoclinic
_space_group_IT_number 14
_space_group_name_Hall '-P 2ybc'
_space_group_name_H-M_alt 'P 1 21/c 1'
_symmetry_Int_Tables_number 14
_audit_creation_date 2023-06-26
_audit_creation_method
;
Olex2 1.5
(compiled 2022.04.07 svn.rca3783a0 for OlexSys, GUI svn.r6498)
;
_audit_update_record
;
2023-11-07 deposited with the CCDC.	2024-06-14 downloaded from the CCDC.
;
_cell_angle_alpha 90
_cell_angle_beta 100.65(7)
_cell_angle_gamma 90
_cell_formula_units_Z 4
_cell_length_a 16.47(3)
_cell_length_b 15.27(2)
_cell_length_c 6.904(10)
_cell_measurement_reflns_used 4321
_cell_measurement_temperature 299.00
_cell_measurement_theta_max 25.139
_cell_measurement_theta_min 2.533
_cell_volume 1706(5)
_computing_cell_refinement 'SAINT V8.38A (Bruker, 2018)'
_computing_data_reduction 'SAINT V8.38A (Bruker, 2018)'
_computing_molecular_graphics 'Olex2 1.5 (Dolomanov et al., 2009)'
_computing_publication_material 'Olex2 1.5 (Dolomanov et al., 2009)'
_computing_structure_refinement 'olex2.refine 1.5 (Bourhis et al., 2015)'
_diffrn_ambient_temperature 299.00
_diffrn_detector 'Bruker APEX2 area detector'
_diffrn_detector_area_resol_mean 7.9
_diffrn_detector_type 'CCD area detector'
_diffrn_measured_fraction_theta_full 0.9926
_diffrn_measured_fraction_theta_max 0.9804
_diffrn_measurement_device 'three-circle diffractometer'
_diffrn_measurement_device_type 'Bruker APEX-II CCD'
_diffrn_measurement_method '\f and \w scans'
_diffrn_radiation_monochromator 'mirror optics'
_diffrn_radiation_probe x-ray
_diffrn_radiation_type 'Mo K\a'
_diffrn_radiation_wavelength 0.71073
_diffrn_reflns_av_R_equivalents 0.0971
_diffrn_reflns_av_unetI/netI 0.0899
_diffrn_reflns_Laue_measured_fraction_full 0.9926
_diffrn_reflns_Laue_measured_fraction_max 0.9804
_diffrn_reflns_limit_h_max 20
_diffrn_reflns_limit_h_min -20
_diffrn_reflns_limit_k_max 19
_diffrn_reflns_limit_k_min -19
_diffrn_reflns_limit_l_max 8
_diffrn_reflns_limit_l_min -6
_diffrn_reflns_number 19041
_diffrn_reflns_point_group_measured_fraction_full 0.9926
_diffrn_reflns_point_group_measured_fraction_max 0.9804
_diffrn_reflns_theta_full 25.2417
_diffrn_reflns_theta_max 27.27
_diffrn_reflns_theta_min 2.52
_diffrn_source 'microfocus sealed X-ray tube'
_diffrn_source_current 1.0
_diffrn_source_power 0.05
_diffrn_source_type 'Incoatec I\ms'
_diffrn_source_voltage 50.0
_diffrn_standards_number 0
_exptl_absorpt_coefficient_mu 2.428
_exptl_absorpt_correction_T_max 0.7455
_exptl_absorpt_correction_T_min 0.3012
_exptl_absorpt_correction_type multi-scan
_exptl_absorpt_process_details
;
SADABS-2016/2 (Bruker,2016/2) was used for absorption correction.
wR2(int) was 0.1723 before and 0.0905 after correction.
The Ratio of minimum to maximum transmission is 0.4040.
The \l/2 correction factor is Not present.
;
_exptl_crystal_colour 'metallic light brown'
_exptl_crystal_colour_lustre metallic
_exptl_crystal_colour_modifier light
_exptl_crystal_colour_primary brown
_exptl_crystal_density_diffrn 1.535
_exptl_crystal_description block
_exptl_crystal_F_000 791.684
_exptl_crystal_size_max 0.4
_exptl_crystal_size_mid 0.3
_exptl_crystal_size_min 0.2
_refine_diff_density_max 0.9564
_refine_diff_density_min -0.9213
_refine_diff_density_rms 0.1290
_refine_ls_d_res_high 0.7756
_refine_ls_d_res_low 8.0920
_refine_ls_goodness_of_fit_ref 1.0367
_refine_ls_hydrogen_treatment constr
_refine_ls_matrix_type full
_refine_ls_number_constraints 24
_refine_ls_number_parameters 227
_refine_ls_number_reflns 3751
_refine_ls_number_restraints 0
_refine_ls_restrained_S_all 1.0367
_refine_ls_R_factor_all 0.1277
_refine_ls_R_factor_gt 0.0680
_refine_ls_shift/su_max 0.0007
_refine_ls_shift/su_mean 0.0001
_refine_ls_structure_factor_coef Fsqd
_refine_ls_weighting_details 'w=1/[\s^2^(Fo^2^)+(0.1268P)^2^+0.1153P] where P=(Fo^2^+2Fc^2^)/3'
_refine_ls_weighting_scheme calc
_refine_ls_wR_factor_gt 0.1914
_refine_ls_wR_factor_ref 0.2357
_reflns_Friedel_coverage 0.0
_reflns_limit_h_max 20
_reflns_limit_h_min -20
_reflns_limit_k_max 19
_reflns_limit_k_min 0
_reflns_limit_l_max 8
_reflns_limit_l_min 0
_reflns_number_gt 2081
_reflns_number_total 3751
_reflns_threshold_expression I>=2u(I)
_cod_data_source_file d4nj01583e2.cif
_cod_data_source_block mo_AB190623_0m_a
_cod_depositor_comments 'Adding full bibliography for 7063265--7063267.cif.'
_cod_original_cell_volume 1706(4)
_cod_database_code 7063265
_olex2_refinement_description
;
1. Fixed Uiso
 At 1.2 times of:
  All C(H) groups
 At 1.5 times of:
  All O(H) groups
2.a Aromatic/amide H refined with riding coordinates:
 C006(H006), C009(H009), C00B(H00B), C00E(H00E), C00G(H00G), C00I(H00I),
 C00K(H00K), C00L(H00L), C00M(H00M), C00O(H00O), C00P(H00P)
2.b Idealised tetrahedral OH refined as rotating group:
 O002(H002)
;
_olex2_submission_special_instructions 'No special instructions were received'

loop_
_space_group_symop_id
_space_group_symop_operation_xyz
1 x,y,z
2 -x,y+1/2,-z+1/2
3 -x,-y,-z
4 x,-y-1/2,z-1/2

loop_
_atom_site_label
_atom_site_type_symbol
_atom_site_fract_x
_atom_site_fract_y
_atom_site_fract_z
_atom_site_U_iso_or_equiv
_atom_site_adp_type
_atom_site_occupancy
_atom_site_refinement_flags_posn
Br01 Br 0.03101(4) 0.38376(5) 0.55291(15) 0.1298(5) Uani 1.000000 .
O002 O 0.53118(18) 0.67919(17) 0.8751(5) 0.0568(8) Uani 1.000000 .
H002 H 0.5376(10) 0.7319(4) 0.895(7) 0.0852(12) Uiso 1.000000 GR
O003 O 0.5538(2) 0.4831(2) 0.8006(5) 0.0684(9) Uani 1.000000 .
O004 O 0.4369(2) 0.3516(2) 0.6043(5) 0.0751(10) Uani 1.000000 .
N005 N 0.3448(2) 0.4685(2) 0.5712(5) 0.0482(8) Uani 1.000000 .
C006 C 0.2899(2) 0.6219(2) 0.5805(5) 0.0353(8) Uani 1.000000 .
H006 H 0.2372(2) 0.6079(2) 0.5130(5) 0.0424(10) Uiso 1.000000 R
C007 C 0.3113(2) 0.7088(2) 0.6441(4) 0.0344(8) Uani 1.000000 .
C008 C 0.2467(2) 0.7789(2) 0.6085(4) 0.0367(8) Uani 1.000000 .
C009 C 0.3917(2) 0.7288(2) 0.7411(5) 0.0377(8) Uani 1.000000 .
H009 H 0.4047(2) 0.7861(2) 0.7805(5) 0.0453(10) Uiso 1.000000 R
C00A C 0.3505(2) 0.5595(2) 0.6234(5) 0.0401(9) Uani 1.000000 .
C00B C 0.2684(3) 0.8654(2) 0.5719(5) 0.0443(9) Uani 1.000000 .
H00B H 0.3231(3) 0.8795(2) 0.5689(5) 0.0531(11) Uiso 1.000000 R
C00C C 0.4529(2) 0.6636(2) 0.7798(5) 0.0408(9) Uani 1.000000 .
C00D C 0.4316(2) 0.5779(2) 0.7228(5) 0.0410(9) Uani 1.000000 .
C00E C 0.1636(3) 0.7596(3) 0.6134(5) 0.0482(10) Uani 1.000000 .
H00E H 0.1485(3) 0.7025(3) 0.6376(5) 0.0579(12) Uiso 1.000000 R
C00F C 0.4812(3) 0.4983(3) 0.7342(6) 0.0486(10) Uani 1.000000 .
C00G C 0.2079(3) 0.9298(3) 0.5402(6) 0.0576(12) Uani 1.000000 .
H00G H 0.2225(3) 0.9871(3) 0.5164(6) 0.0691(14) Uiso 1.000000 R
C00H C 0.2724(3) 0.4237(2) 0.4688(6) 0.0526(11) Uani 1.000000 .
C00I C 0.1992(3) 0.4281(3) 0.5405(7) 0.0599(12) Uani 1.000000 .
H00I H 0.1961(3) 0.4609(3) 0.6523(7) 0.0719(15) Uiso 1.000000 R
C00J C 0.4207(3) 0.4279(3) 0.6300(6) 0.0530(11) Uani 1.000000 .
C00K C 0.1036(3) 0.8248(3) 0.5826(7) 0.0645(13) Uani 1.000000 .
H00K H 0.0489(3) 0.8114(3) 0.5881(7) 0.0773(15) Uiso 1.000000 R
C00L C 0.2779(4) 0.3753(3) 0.3024(7) 0.0740(16) Uani 1.000000 .
H00L H 0.3272(4) 0.3730(3) 0.2549(7) 0.089(2) Uiso 1.000000 R
C00M C 0.1256(4) 0.9098(3) 0.5438(7) 0.0712(14) Uani 1.000000 .
H00M H 0.0855(4) 0.9534(3) 0.5201(7) 0.0855(17) Uiso 1.000000 R
C00N C 0.1308(4) 0.3826(3) 0.4430(10) 0.0831(18) Uani 1.000000 .
C00O C 0.2091(6) 0.3304(4) 0.2079(10) 0.102(2) Uani 1.000000 .
H00O H 0.2123(6) 0.2973(4) 0.0965(10) 0.122(3) Uiso 1.000000 R
C00P C 0.1340(5) 0.3344(4) 0.2784(11) 0.107(3) Uani 1.000000 .
H00P H 0.0875(5) 0.3046(4) 0.2138(11) 0.129(3) Uiso 1.000000 R

loop_
_atom_site_aniso_label
_atom_site_aniso_U_11
_atom_site_aniso_U_22
_atom_site_aniso_U_33
_atom_site_aniso_U_12
_atom_site_aniso_U_13
_atom_site_aniso_U_23
Br01 0.0608(5) 0.0780(6) 0.2419(12) -0.0135(3) 0.0048(5) 0.0317(5)
O002 0.0465(17) 0.0386(15) 0.0797(19) -0.0017(13) -0.0029(15) -0.0078(14)
O003 0.054(2) 0.0577(19) 0.091(2) 0.0144(16) 0.0060(17) 0.0065(16)
O004 0.094(3) 0.0347(16) 0.095(2) 0.0143(17) 0.012(2) -0.0033(16)
N005 0.060(2) 0.0288(16) 0.0536(18) -0.0046(15) 0.0058(16) -0.0044(14)
C006 0.041(2) 0.0309(18) 0.0332(16) -0.0040(15) 0.0054(15) -0.0010(14)
C007 0.041(2) 0.0318(18) 0.0317(16) 0.0013(15) 0.0108(15) 0.0028(14)
C008 0.045(2) 0.0377(19) 0.0275(15) 0.0020(17) 0.0077(15) -0.0031(14)
C009 0.045(2) 0.0314(18) 0.0367(16) -0.0041(16) 0.0076(16) -0.0023(14)
C00A 0.050(2) 0.0318(18) 0.0393(18) -0.0027(17) 0.0115(17) 0.0017(15)
C00B 0.058(3) 0.036(2) 0.0391(18) 0.0029(18) 0.0092(18) -0.0022(15)
C00C 0.041(2) 0.038(2) 0.0425(18) -0.0034(17) 0.0055(17) 0.0004(15)
C00D 0.046(2) 0.0342(19) 0.0424(18) 0.0006(17) 0.0076(17) 0.0023(15)
C00E 0.046(2) 0.051(2) 0.048(2) 0.0011(19) 0.0096(19) 0.0007(17)
C00F 0.052(3) 0.039(2) 0.054(2) 0.0051(19) 0.0076(19) 0.0027(17)
C00G 0.079(3) 0.041(2) 0.048(2) 0.009(2) -0.000(2) -0.0005(18)
C00H 0.067(3) 0.030(2) 0.058(2) -0.0065(19) 0.002(2) 0.0012(17)
C00I 0.064(3) 0.037(2) 0.072(3) -0.008(2) -0.005(2) 0.005(2)
C00J 0.063(3) 0.040(2) 0.055(2) 0.001(2) 0.010(2) -0.0017(18)
C00K 0.052(3) 0.073(3) 0.066(3) 0.012(2) 0.007(2) -0.007(2)
C00L 0.115(5) 0.039(2) 0.064(3) -0.010(3) 0.005(3) -0.013(2)
C00M 0.076(4) 0.062(3) 0.072(3) 0.032(3) 0.004(3) -0.001(2)
C00N 0.072(4) 0.039(3) 0.124(5) -0.012(2) -0.017(3) 0.023(3)
C00O 0.152(7) 0.057(4) 0.081(4) -0.013(4) -0.017(4) -0.020(3)
C00P 0.131(7) 0.050(3) 0.111(5) -0.026(4) -0.053(5) 0.001(3)

loop_
_atom_type_symbol
_atom_type_scat_dispersion_real
_atom_type_scat_dispersion_imag
_atom_type_scat_Cromer_Mann_a1
_atom_type_scat_Cromer_Mann_a2
_atom_type_scat_Cromer_Mann_a3
_atom_type_scat_Cromer_Mann_a4
_atom_type_scat_Cromer_Mann_b1
_atom_type_scat_Cromer_Mann_b2
_atom_type_scat_Cromer_Mann_b3
_atom_type_scat_Cromer_Mann_b4
_atom_type_scat_Cromer_Mann_c
_atom_type_scat_source
_atom_type_scat_dispersion_source
Br -0.28346 2.55990 17.17890 5.23580 5.63770 3.98510 2.17230 16.57960 0.26090 41.43280 2.95570 'International Tables Volume C Table 6.1.1.4 (pp. 500-502)' 'Henke, Gullikson and Davis, At. Data and Nucl. Data Tables, 1993, 54, 2'
C 0.00347 0.00161 2.31000 1.02000 1.58860 0.86500 20.84390 10.20750 0.56870 51.65120 0.21560 'International Tables Volume C Table 6.1.1.4 (pp. 500-502)' 'Henke, Gullikson and Davis, At. Data and Nucl. Data Tables, 1993, 54, 2'
H 0.00000 0.00000 0.49300 0.32291 0.14019 0.04081 10.51090 26.12570 3.14236 57.79970 0.00304 'International Tables Volume C Table 6.1.1.4 (pp. 500-502)' 'Henke, Gullikson and Davis, At. Data and Nucl. Data Tables, 1993, 54, 2'
N 0.00653 0.00323 12.21260 3.13220 2.01250 1.16630 0.00570 9.89330 28.99750 0.58260 -11.52900 'International Tables Volume C Table 6.1.1.4 (pp. 500-502)' 'Henke, Gullikson and Davis, At. Data and Nucl. Data Tables, 1993, 54, 2'
O 0.01158 0.00611 3.04850 2.28680 1.54630 0.86700 13.27710 5.70110 0.32390 32.90890 0.25080 'International Tables Volume C Table 6.1.1.4 (pp. 500-502)' 'Henke, Gullikson and Davis, At. Data and Nucl. Data Tables, 1993, 54, 2'

loop_
_geom_angle_atom_site_label_1
_geom_angle_atom_site_label_2
_geom_angle_atom_site_label_3
_geom_angle
_geom_angle_site_symmetry_1
_geom_angle_site_symmetry_3
_geom_angle_publ_flag
C00C O002 H002 109.5 . . ?
C00H N005 C00A 126.4(3) . . ?
C00J N005 C00A 110.2(3) . . ?
C00J N005 C00H 123.4(3) . . ?
C007 C006 H006 121.6(2) . . ?
C00A C006 H006 121.6(2) . . ?
C00A C006 C007 116.9(3) . . ?
C008 C007 C006 119.2(3) . . ?
C009 C007 C006 120.6(3) . . ?
C009 C007 C008 120.2(3) . . ?
C00B C008 C007 120.3(3) . . ?
C00E C008 C007 120.8(3) . . ?
C00E C008 C00B 118.8(4) . . ?
H009 C009 C007 119.4(2) . . ?
C00C C009 C007 121.2(3) . . ?
C00C C009 H009 119.4(2) . . ?
C006 C00A N005 127.3(4) . . ?
C00D C00A N005 109.1(3) . . ?
C00D C00A C006 123.5(3) . . ?
H00B C00B C008 120.1(2) . . ?
C00G C00B C008 119.7(4) . . ?
C00G C00B H00B 120.1(3) . . ?
C009 C00C O002 123.5(3) . . ?
C00D C00C O002 118.0(3) . . ?
C00D C00C C009 118.5(3) . . ?
C00C C00D C00A 119.3(3) . . ?
C00F C00D C00A 109.3(3) . . ?
C00F C00D C00C 131.2(4) . . ?
H00E C00E C008 119.5(2) . . ?
C00K C00E C008 121.0(4) . . ?
C00K C00E H00E 119.5(3) . . ?
C00D C00F O003 132.7(4) . . ?
C00J C00F O003 122.9(4) . . ?
C00J C00F C00D 104.4(3) . . ?
H00G C00G C00B 119.5(3) . . ?
C00M C00G C00B 120.9(4) . . ?
C00M C00G H00G 119.5(3) . . ?
C00I C00H N005 119.8(4) . . ?
C00L C00H N005 119.1(5) . . ?
C00L C00H C00I 121.1(5) . . ?
H00I C00I C00H 120.5(3) . . ?
C00N C00I C00H 119.0(5) . . ?
C00N C00I H00I 120.5(4) . . ?
N005 C00J O004 126.5(4) . . ?
C00F C00J O004 126.4(4) . . ?
C00F C00J N005 107.0(3) . . ?
H00K C00K C00E 120.2(3) . . ?
C00M C00K C00E 119.7(5) . . ?
C00M C00K H00K 120.2(3) . . ?
H00L C00L C00H 120.5(3) . . ?
C00O C00L C00H 118.9(6) . . ?
C00O C00L H00L 120.5(5) . . ?
C00K C00M C00G 119.9(4) . . ?
H00M C00M C00G 120.1(3) . . ?
H00M C00M C00K 120.1(3) . . ?
C00I C00N Br01 118.6(5) . . ?
C00P C00N Br01 119.9(5) . . ?
C00P C00N C00I 121.4(7) . . ?
H00O C00O C00L 119.6(5) . . ?
C00P C00O C00L 120.7(6) . . ?
C00P C00O H00O 119.6(4) . . ?
C00O C00P C00N 118.8(6) . . ?
H00P C00P C00N 120.6(5) . . ?
H00P C00P C00O 120.6(4) . . ?

loop_
_geom_bond_atom_site_label_1
_geom_bond_atom_site_label_2
_geom_bond_distance
_geom_bond_site_symmetry_2
_geom_bond_publ_flag
Br01 C00N 1.933(7) . ?
O002 H002 0.8200 . ?
O002 C00C 1.356(5) . ?
O003 C00F 1.221(5) . ?
O004 C00J 1.216(5) . ?
N005 C00A 1.434(5) . ?
N005 C00H 1.441(6) . ?
N005 C00J 1.388(6) . ?
C006 H006 0.9300 . ?
C006 C007 1.422(5) . ?
C006 C00A 1.372(5) . ?
C007 C008 1.496(5) . ?
C007 C009 1.402(5) . ?
C008 C00B 1.404(5) . ?
C008 C00E 1.406(6) . ?
C009 H009 0.9300 . ?
C009 C00C 1.406(5) . ?
C00A C00D 1.413(6) . ?
C00B H00B 0.9300 . ?
C00B C00G 1.388(6) . ?
C00C C00D 1.392(5) . ?
C00D C00F 1.458(5) . ?
C00E H00E 0.9300 . ?
C00E C00K 1.390(6) . ?
C00F C00J 1.549(6) . ?
C00G H00G 0.9300 . ?
C00G C00M 1.395(7) . ?
C00H C00I 1.386(7) . ?
C00H C00L 1.384(6) . ?
C00I H00I 0.9300 . ?
C00I C00N 1.388(7) . ?
C00K H00K 0.9300 . ?
C00K C00M 1.387(7) . ?
C00L H00L 0.9300 . ?
C00L C00O 1.380(9) . ?
C00M H00M 0.9300 . ?
C00N C00P 1.363(10) . ?
C00O H00O 0.9300 . ?
C00O C00P 1.412(11) . ?
C00P H00P 0.9300 . ?

loop_
_geom_torsion_atom_site_label_1
_geom_torsion_atom_site_label_2
_geom_torsion_atom_site_label_3
_geom_torsion_atom_site_label_4
_geom_torsion
_geom_torsion_site_symmetry_1
_geom_torsion_site_symmetry_2
_geom_torsion_site_symmetry_3
_geom_torsion_site_symmetry_4
_geom_torsion_publ_flag
Br01 C00N C00I C00H 176.5(3) . . . . ?
Br01 C00N C00P C00O -176.3(5) . . . . ?
O002 C00C C009 C007 -179.2(3) . . . . ?
O002 C00C C00D C00A 179.9(3) . . . . ?
O002 C00C C00D C00F -5.0(5) . . . . ?
O003 C00F C00D C00A 177.8(5) . . . . ?
O003 C00F C00D C00C 2.3(6) . . . . ?
O003 C00F C00J O004 1.0(5) . . . . ?
O003 C00F C00J N005 -178.9(4) . . . . ?
O004 C00J N005 C00A -178.5(4) . . . . ?
O004 C00J N005 C00H 0.2(6) . . . . ?
O004 C00J C00F C00D 179.1(5) . . . . ?
N005 C00A C006 C007 -178.4(3) . . . . ?
N005 C00A C00D C00C 177.0(3) . . . . ?
N005 C00A C00D C00F 1.0(3) . . . . ?
N005 C00H C00I C00N -178.3(4) . . . . ?
N005 C00H C00L C00O 178.2(4) . . . . ?
N005 C00J C00F C00D -0.7(3) . . . . ?
C006 C007 C008 C00B -147.2(3) . . . . ?
C006 C007 C008 C00E 33.6(4) . . . . ?
C006 C007 C009 C00C -0.6(4) . . . . ?
C006 C00A C00D C00C -0.8(4) . . . . ?
C006 C00A C00D C00F -176.8(4) . . . . ?
C007 C008 C00B C00G -179.6(3) . . . . ?
C007 C008 C00E C00K 179.2(3) . . . . ?
C007 C009 C00C C00D -1.2(4) . . . . ?
C008 C00B C00G C00M -0.2(4) . . . . ?
C008 C00E C00K C00M 0.9(4) . . . . ?
C009 C00C C00D C00A 1.8(4) . . . . ?
C009 C00C C00D C00F 176.9(3) . . . . ?
C00A C00D C00F C00J -0.2(3) . . . . ?
C00B C00G C00M C00K 1.1(5) . . . . ?
C00C C00D C00F C00J -175.6(5) . . . . ?
C00E C00K C00M C00G -1.5(5) . . . . ?
C00H C00I C00N C00P -0.3(5) . . . . ?
C00H C00L C00O C00P 0.6(5) . . . . ?
C00I C00N C00P C00O 0.5(6) . . . . ?
C00L C00O C00P C00N -0.7(7) . . . . ?
